data_7157938
loop_
_publ_author_name
'Goodwin, Rosemary J.'
'Blyth, Mitchell T.'
'Fung, Alfred K. K.'
'Smith, Leesa M.'
'Norcott, Philip L.'
'Tanovic, Sara'
'Coote, Michelle L.'
'White, Nicholas G.'

_publ_section_title
;
 Simple acyclic molecules containing a single charge-assisted O-H group
 can recognize anions in acetonitrile&#x2009;:&#x2009;water mixtures.
;
_journal_issue 12
_journal_name_full 'Organic &amp; biomolecular chemistry'
_journal_page_first 2794
_journal_page_last 2803
_journal_paper_doi 10.1039/d1ob00282a
_journal_volume 19
_journal_year 2021
_chemical_compound_source synthesized
_chemical_formula_moiety 'C10 H10 N O, F6 P, H2 O'
_chemical_formula_sum 'C10 H12 F6 N O2 P'
_chemical_formula_weight 323.17
_space_group_IT_number 2
_space_group_name_Hall '-P 1'
_space_group_name_H-M_alt 'P -1'
_symmetry_cell_setting triclinic
_symmetry_space_group_name_Hall '-P 1'
_symmetry_space_group_name_H-M 'P -1'
_atom_sites_solution_hydrogens difmap
_atom_sites_solution_primary other
_audit_update_record
;
2020-12-16 deposited with the CCDC.	2021-03-08 downloaded from the CCDC.
;
_cell_angle_alpha 105.053(4)
_cell_angle_beta 99.409(4)
_cell_angle_gamma 94.776(4)
_cell_formula_units_Z 2
_cell_length_a 6.9715(3)
_cell_length_b 8.8109(4)
_cell_length_c 10.7517(4)
_cell_measurement_reflns_used 3808
_cell_measurement_temperature 150
_cell_measurement_theta_max 29.2
_cell_measurement_theta_min 3.59
_cell_volume 623.68(5)
_computing_cell_refinement 'CrysAlisPro, (Agilent, 2011)'
_computing_data_collection 'CrysAlisPro, (Agilent, 2011)'
_computing_data_reduction 'CrysAlisPro, (Agilent, 2011)'
_computing_publication_material 'CRYSTALS (Betteridge et al., 2003)'
_computing_structure_refinement 'CRYSTALS (Betteridge et al., 2003)'
_computing_structure_solution 'Superflip (Palatinus & Chapuis, 2007)'
_diffrn_ambient_temperature 150
_diffrn_measured_fraction_theta_full 0.998
_diffrn_measured_fraction_theta_max 0.998
_diffrn_measurement_device Area
_diffrn_measurement_device_type 'Oxford Diffraction Xcalibur'
_diffrn_measurement_method \w
_diffrn_radiation_monochromator graphite
_diffrn_radiation_type 'Mo K\a'
_diffrn_radiation_wavelength 0.71073
_diffrn_reflns_av_R_equivalents 0.021
_diffrn_reflns_limit_h_max 8
_diffrn_reflns_limit_h_min -8
_diffrn_reflns_limit_k_max 11
_diffrn_reflns_limit_k_min -11
_diffrn_reflns_limit_l_max 13
_diffrn_reflns_limit_l_min -13
_diffrn_reflns_number 7730
_diffrn_reflns_theta_full 26.366
_diffrn_reflns_theta_max 26.366
_diffrn_reflns_theta_min 3.260
_diffrn_standards_number 0
_exptl_absorpt_coefficient_mu 0.297
_exptl_absorpt_correction_T_max 1.00
_exptl_absorpt_correction_T_min 0.93
_exptl_absorpt_correction_type multi-scan
_exptl_absorpt_process_details 'CrysAlisPro, (Agilent, 2011)'
_exptl_crystal_colour colourless
_exptl_crystal_density_diffrn 1.721
_exptl_crystal_density_method 'not measured'
_exptl_crystal_description block
_exptl_crystal_F_000 327.999
_exptl_crystal_size_max 0.23
_exptl_crystal_size_mid 0.15
_exptl_crystal_size_min 0.13
_refine_diff_density_max 0.69
_refine_diff_density_min -0.46
_refine_ls_extinction_method None
_refine_ls_goodness_of_fit_ref 0.9338
_refine_ls_hydrogen_treatment mixed
_refine_ls_matrix_type full
_refine_ls_number_parameters 190
_refine_ls_number_reflns 2540
_refine_ls_number_restraints 3
_refine_ls_R_factor_all 0.0509
_refine_ls_R_factor_gt 0.0415
_refine_ls_shift/su_max 0.0004184
_refine_ls_shift/su_mean 0.0000322
_refine_ls_structure_factor_coef Fsqd
_refine_ls_weighting_details
;
 Method, part 1, Chebychev polynomial, (Watkin, 1994, Prince, 1982) 
 [weight] = 1.0/[A~0~*T~0~(x)+A~1~*T~1~(x) ... +A~n-1~]*T~n-1~(x)] 
 where A~i~ are the Chebychev coefficients listed below and x= Fcalc/Fmax 
 Method = Robust Weighting (Prince, 1982) 
 W = [weight] * [1-(deltaF/6*sigmaF)^2^]^2^ 
 A~i~ are: 
 414. 659. 386. 150. 30.0 
;
_refine_ls_weighting_scheme calc
_refine_ls_wR_factor_all 0.1016
_refine_ls_wR_factor_gt 0.0916
_refine_ls_wR_factor_ref 0.1016
_reflns_limit_h_max 8
_reflns_limit_h_min -8
_reflns_limit_k_max 10
_reflns_limit_k_min -11
_reflns_limit_l_max 13
_reflns_limit_l_min 0
_reflns_number_gt 2120
_reflns_number_total 2549
_reflns_threshold_expression I>2.0\s(I)
_oxford_diffrn_Wilson_B_factor 2.42
_oxford_diffrn_Wilson_scale 0.06
_oxford_refine_ls_r_factor_ref 0.0509
_oxford_refine_ls_scale 4.34(7)
_oxford_reflns_number_all 2540
_oxford_reflns_threshold_expression_ref I>-3.0\s(I)
_cod_data_source_file d1ob00282a2.cif
_cod_data_source_block 2PF6
_cod_depositor_comments
;
The following automatic conversions were performed:

data item '_atom_sites_solution_primary' value 'Other' was changed to
'other' in accordance with the
/home/data/users/saulius/crontab/automatic-downloads/rss-feeds/RSC/lib/dictionaries/cif_core.dic
dictionary named 'cif_core.dic' version 2.4.2 last updated on
2011-04-26.

Automatic conversion script
Id: cif_fix_values 7556 2019-12-06 15:28:31Z antanas 

 Adding full bibliography for 7157935--7157948.cif.
;
_cod_original_cell_volume 623.68(2)
_cod_original_sg_symbol_H-M 'P -1 '
_cod_original_formula_sum 'C10 H12 F6 N1 O2 P1'
_cod_database_code 7157938

loop_
_symmetry_equiv_pos_as_xyz
x,y,z
-x,-y,-z

loop_
_atom_site_label
_atom_site_type_symbol
_atom_site_fract_x
_atom_site_fract_y
_atom_site_fract_z
_atom_site_U_iso_or_equiv
_atom_site_occupancy
_atom_site_adp_type
_atom_site_refinement_flags_posn
_atom_site_refinement_flags_adp
_atom_site_refinement_flags_occupancy
_atom_site_disorder_assembly
_atom_site_disorder_group
_atom_site_attached_hydrogens
N1 N 0.6998(3) 0.5331(2) 0.69879(17) 0.0231 1.0000 Uani . . . . . .
C2 C 0.6762(3) 0.6344(3) 0.8090(2) 0.0284 1.0000 Uani . . . . . .
C3 C 0.5151(4) 0.6153(3) 0.8669(2) 0.0308 1.0000 Uani . . . . . .
C4 C 0.3773(3) 0.4863(3) 0.8094(2) 0.0279 1.0000 Uani . . . . . .
C5 C 0.3953(3) 0.3777(3) 0.6915(2) 0.0241 1.0000 Uani . . . . . .
C6 C 0.2512(3) 0.2453(3) 0.6312(2) 0.0312 1.0000 Uani . . . . . .
C7 C 0.2688(4) 0.1420(3) 0.5161(2) 0.0345 1.0000 Uani . . . . . .
C8 C 0.4286(3) 0.1673(3) 0.4568(2) 0.0287 1.0000 Uani . . . . . .
C9 C 0.5739(3) 0.2937(3) 0.5123(2) 0.0230 1.0000 Uani . . . . . .
C10 C 0.5601(3) 0.4026(2) 0.6329(2) 0.0208 1.0000 Uani . . . . . .
C11 C 0.8853(3) 0.5647(3) 0.6531(2) 0.0344 1.0000 Uani . . . . . .
O12 O 0.7272(2) 0.3162(2) 0.45361(16) 0.0322 1.0000 Uani D . . . . .
P21 P 0.84800(8) 0.18527(6) 0.88368(5) 0.0229 1.0000 Uani . . . . . .
F21 F 0.6131(2) 0.1572(2) 0.86115(16) 0.0500 1.0000 Uani . . . . . .
F22 F 0.8634(2) 0.1987(2) 1.03604(15) 0.0515 1.0000 Uani . . . . . .
F23 F 0.8389(3) 0.36982(19) 0.91546(19) 0.0610 1.0000 Uani . . . . . .
F24 F 0.8302(2) 0.1744(2) 0.73181(14) 0.0450 1.0000 Uani . . . . . .
F25 F 0.8537(3) 0.00045(19) 0.8507(2) 0.0618 1.0000 Uani . . . . . .
F26 F 1.0812(2) 0.2135(2) 0.90578(15) 0.0437 1.0000 Uani . . . . . .
O101 O 0.2682(4) -0.0834(2) 0.7589(2) 0.0526 1.0000 Uani D . . . . .
H21 H 0.7769 0.7217 0.8505 0.0360 1.0000 Uiso R . . . . .
H31 H 0.5031 0.6902 0.9453 0.0372 1.0000 Uiso R . . . . .
H41 H 0.2675 0.4698 0.8492 0.0342 1.0000 Uiso R . . . . .
H61 H 0.1431 0.2293 0.6710 0.0385 1.0000 Uiso R . . . . .
H71 H 0.1728 0.0529 0.4741 0.0424 1.0000 Uiso R . . . . .
H81 H 0.4385 0.0937 0.3759 0.0354 1.0000 Uiso R . . . . .
H113 H 0.9511 0.4709 0.6465 0.0539 1.0000 Uiso R . . . . .
H112 H 0.8538 0.5848 0.5675 0.0539 1.0000 Uiso R . . . . .
H111 H 0.9635 0.6545 0.7172 0.0536 1.0000 Uiso R . . . . .
H121 H 0.719(5) 0.244(3) 0.387(2) 0.0497 1.0000 Uiso D . . . . .
H1012 H 0.206(5) -0.085(5) 0.815(3) 0.0781 1.0000 Uiso D . . . . .
H1011 H 0.354(5) -0.011(4) 0.791(4) 0.0782 1.0000 Uiso D . . . . .

loop_
_atom_site_aniso_label
_atom_site_aniso_U_11
_atom_site_aniso_U_22
_atom_site_aniso_U_33
_atom_site_aniso_U_23
_atom_site_aniso_U_13
_atom_site_aniso_U_12
N1 0.0235(9) 0.0251(9) 0.0212(9) 0.0064(7) 0.0055(7) 0.0029(7)
C2 0.0323(12) 0.0276(11) 0.0224(10) 0.0032(9) 0.0030(9) 0.0038(9)
C3 0.0379(13) 0.0332(12) 0.0208(10) 0.0025(9) 0.0090(9) 0.0114(10)
C4 0.0293(11) 0.0347(12) 0.0244(11) 0.0109(9) 0.0106(9) 0.0105(9)
C5 0.0252(10) 0.0274(11) 0.0220(10) 0.0092(8) 0.0068(8) 0.0047(8)
C6 0.0285(11) 0.0339(12) 0.0330(12) 0.0093(10) 0.0124(9) 0.0010(9)
C7 0.0331(12) 0.0318(12) 0.0346(13) 0.0034(10) 0.0108(10) -0.0073(10)
C8 0.0317(12) 0.0270(11) 0.0252(11) 0.0024(9) 0.0084(9) 0.0014(9)
C9 0.0244(10) 0.0255(10) 0.0207(10) 0.0070(8) 0.0071(8) 0.0049(8)
C10 0.0228(10) 0.0209(10) 0.0201(10) 0.0069(8) 0.0052(8) 0.0046(8)
C11 0.0263(11) 0.0384(13) 0.0324(13) 0.0007(10) 0.0095(10) -0.0085(10)
O12 0.0330(9) 0.0340(9) 0.0266(8) -0.0013(7) 0.0162(7) -0.0023(7)
P21 0.0237(3) 0.0238(3) 0.0208(3) 0.0047(2) 0.0060(2) 0.0024(2)
F21 0.0249(7) 0.0801(12) 0.0398(9) 0.0086(8) 0.0065(6) 0.0037(7)
F22 0.0406(9) 0.0907(14) 0.0278(8) 0.0227(8) 0.0102(7) 0.0060(8)
F23 0.0800(13) 0.0277(8) 0.0627(12) 0.0032(8) -0.0093(10) 0.0110(8)
F24 0.0408(8) 0.0692(11) 0.0227(7) 0.0103(7) 0.0054(6) 0.0031(7)
F25 0.0706(13) 0.0260(8) 0.0800(13) 0.0123(8) -0.0059(10) 0.0052(8)
F26 0.0247(7) 0.0681(11) 0.0320(8) 0.0050(7) 0.0067(6) -0.0024(7)
O101 0.0728(15) 0.0360(10) 0.0466(12) -0.0046(9) 0.0383(11) -0.0077(9)

loop_
_atom_type_symbol
_atom_type_scat_dispersion_real
_atom_type_scat_dispersion_imag
_atom_type_scat_Cromer_Mann_a1
_atom_type_scat_Cromer_Mann_b1
_atom_type_scat_Cromer_Mann_a2
_atom_type_scat_Cromer_Mann_b2
_atom_type_scat_Cromer_Mann_a3
_atom_type_scat_Cromer_Mann_b3
_atom_type_scat_Cromer_Mann_a4
_atom_type_scat_Cromer_Mann_b4
_atom_type_scat_Cromer_Mann_c
_atom_type_scat_source
C 0.0033 0.0016 2.3100 20.8439 1.0200 10.2075 1.5886 0.5687 0.8650 51.6512 0.2156 'International Tables Vol C 4.2.6.8 and 6.1.1.4'
H 0.0000 0.0000 0.4930 10.5109 0.3229 26.1257 0.1402 3.1424 0.0408 57.7998 0.0030 'International Tables Vol C 4.2.6.8 and 6.1.1.4'
N 0.0061 0.0033 12.2126 0.0057 3.1322 9.8933 2.0125 28.9975 1.1663 0.5826 -11.5290 'International Tables Vol C 4.2.6.8 and 6.1.1.4'
O 0.0106 0.0060 3.0485 13.2771 2.2868 5.7011 1.5463 0.3239 0.8670 32.9089 0.2508 'International Tables Vol C 4.2.6.8 and 6.1.1.4'
F 0.0171 0.0103 3.5392 10.2825 2.6412 4.2944 1.5170 0.2615 1.0243 26.1476 0.2776 'International Tables Vol C 4.2.6.8 and 6.1.1.4'
P 0.1023 0.0942 6.4345 1.9067 4.1791 27.1570 1.7800 0.5260 1.4908 68.1645 1.1149 'International Tables Vol C 4.2.6.8 and 6.1.1.4'

loop_
_geom_angle_atom_site_label_1
_geom_angle_site_symmetry_1
_geom_angle_atom_site_label_2
_geom_angle_site_symmetry_2
_geom_angle_atom_site_label_3
_geom_angle_site_symmetry_3
_geom_angle
_geom_angle_publ_flag
C2 . N1 . C10 . 121.34(19) yes
C2 . N1 . C11 . 116.24(19) yes
C10 . N1 . C11 . 122.40(18) yes
N1 . C2 . C3 . 122.6(2) yes
N1 . C2 . H21 . 118.0 no
C3 . C2 . H21 . 119.4 no
C2 . C3 . C4 . 118.6(2) yes
C2 . C3 . H31 . 120.2 no
C4 . C3 . H31 . 121.1 no
C3 . C4 . C5 . 120.4(2) yes
C3 . C4 . H41 . 119.7 no
C5 . C4 . H41 . 119.9 no
C4 . C5 . C6 . 120.4(2) yes
C4 . C5 . C10 . 119.6(2) yes
C6 . C5 . C10 . 120.0(2) yes
C5 . C6 . C7 . 119.9(2) yes
C5 . C6 . H61 . 119.5 no
C7 . C6 . H61 . 120.6 no
C6 . C7 . C8 . 120.3(2) yes
C6 . C7 . H71 . 120.9 no
C8 . C7 . H71 . 118.8 no
C7 . C8 . C9 . 122.0(2) yes
C7 . C8 . H81 . 119.2 no
C9 . C8 . H81 . 118.8 no
C8 . C9 . C10 . 118.89(19) yes
C8 . C9 . O12 . 121.17(19) yes
C10 . C9 . O12 . 119.94(19) yes
C5 . C10 . C9 . 118.83(19) yes
C5 . C10 . N1 . 117.36(18) yes
C9 . C10 . N1 . 123.81(18) yes
N1 . C11 . H113 . 107.3 no
N1 . C11 . H112 . 108.9 no
H113 . C11 . H112 . 110.5 no
N1 . C11 . H111 . 107.9 no
H113 . C11 . H111 . 110.6 no
H112 . C11 . H111 . 111.5 no
C9 . O12 . H121 . 110(2) no
F21 . P21 . F22 . 90.62(9) yes
F21 . P21 . F23 . 88.80(11) yes
F22 . P21 . F23 . 89.09(11) yes
F21 . P21 . F24 . 88.80(9) yes
F22 . P21 . F24 . 178.96(10) yes
F23 . P21 . F24 . 90.03(10) yes
F21 . P21 . F25 . 90.37(10) yes
F22 . P21 . F25 . 91.27(11) yes
F23 . P21 . F25 . 179.10(10) yes
F24 . P21 . F25 . 89.59(11) yes
F21 . P21 . F26 . 179.82(10) yes
F22 . P21 . F26 . 89.50(8) yes
F23 . P21 . F26 . 91.07(10) yes
F24 . P21 . F26 . 91.07(8) yes
F25 . P21 . F26 . 89.75(10) yes
H1012 . O101 . H1011 . 105(4) no

loop_
_geom_bond_atom_site_label_1
_geom_bond_site_symmetry_1
_geom_bond_atom_site_label_2
_geom_bond_site_symmetry_2
_geom_bond_distance
_geom_bond_publ_flag
N1 . C2 . 1.329(3) yes
N1 . C10 . 1.392(3) yes
N1 . C11 . 1.487(3) yes
C2 . C3 . 1.389(3) yes
C2 . H21 . 0.955 no
C3 . C4 . 1.363(3) yes
C3 . H31 . 0.948 no
C4 . C5 . 1.407(3) yes
C4 . H41 . 0.954 no
C5 . C6 . 1.411(3) yes
C5 . C10 . 1.425(3) yes
C6 . C7 . 1.363(3) yes
C6 . H61 . 0.943 no
C7 . C8 . 1.401(3) yes
C7 . H71 . 0.947 no
C8 . C9 . 1.375(3) yes
C8 . H81 . 0.957 no
C9 . C10 . 1.422(3) yes
C9 . O12 . 1.353(3) yes
C11 . H113 . 0.970 no
C11 . H112 . 0.976 no
C11 . H111 . 0.960 no
O12 . H121 . 0.816(17) no
P21 . F21 . 1.6044(15) yes
P21 . F22 . 1.5965(16) yes
P21 . F23 . 1.5813(17) yes
P21 . F24 . 1.5941(15) yes
P21 . F25 . 1.5794(17) yes
P21 . F26 . 1.5927(15) yes
O101 . H1012 . 0.799(18) no
O101 . H1011 . 0.799(18) no

loop_
_geom_hbond_atom_site_label_D
_geom_hbond_site_symmetry_D
_geom_hbond_atom_site_label_H
_geom_hbond_site_symmetry_H
_geom_hbond_atom_site_label_A
_geom_hbond_site_symmetry_A
_geom_hbond_angle_DHA
_geom_hbond_distance_DH
_geom_hbond_distance_HA
_geom_hbond_distance_DA
_geom_hbond_publ_flag
O12 . H121 . O101 2_656 173(3) 0.816 1.839 2.651(3) yes
